data_1519163
loop_
_publ_author_name
'Dilworth, Jon R.'
'Coles, Simon J.'
'Hursthouse, Michael B.'

_publ_section_title
;
 C48H51CoN3P3S3
;
_journal_name_full 'Crystal Structure Report Archive'
_journal_page_first 1204
_journal_year 1996
_chemical_formula_moiety 'C48 H51 Co N3 P3 S3'
_chemical_formula_sum 'C48 H51 Co N3 P3 S3'
_chemical_formula_weight 917.94
_space_group_IT_number 14
_symmetry_cell_setting monoclinic
_symmetry_space_group_name_Hall '-P 2yn'
_symmetry_space_group_name_H-M 'P 1 21/n 1'
_atom_sites_solution_hydrogens geom
_atom_sites_solution_primary direct
_atom_sites_solution_secondary difmap
_cell_angle_alpha 90.00
_cell_angle_beta 99.60(3)
_cell_angle_gamma 90.00
_cell_formula_units_Z 4
_cell_length_a 16.858(17)
_cell_length_b 15.233(4)
_cell_length_c 17.784(9)
_cell_measurement_temperature 150(2)
_cell_volume 4503(5)
_computing_cell_refinement REFINE
_computing_data_collection 'MADNES (Pflugrath & Messerschmidt, 1989)'
_computing_data_reduction 'ABSURD (Karaulov, 1992)'
_computing_publication_material SHELXL97
_computing_structure_refinement 'SHELXL97 (Sheldrick, 2008)'
_computing_structure_solution 'SIR92 (Altomare, Cascarano, Giacovazzo & Guaglitardi, 1993)'
_diffrn_ambient_temperature 150(2)
_diffrn_measured_fraction_theta_full 0.809
_diffrn_measured_fraction_theta_max 0.809
_diffrn_measurement_device_type 'Delft instruments FAST area detector'
_diffrn_measurement_method 'Intensity measurements as described by Darr, Drake, Hursthouse & Malik (1993)'
_diffrn_radiation_monochromator graphite
_diffrn_radiation_source 'rotating anode generator'
_diffrn_radiation_type MoK\a
_diffrn_radiation_wavelength 0.71069
_diffrn_reflns_av_R_equivalents 0.1660
_diffrn_reflns_av_sigmaI/netI 1.3060
_diffrn_reflns_limit_h_max 18
_diffrn_reflns_limit_h_min -15
_diffrn_reflns_limit_k_max 16
_diffrn_reflns_limit_k_min -17
_diffrn_reflns_limit_l_max 20
_diffrn_reflns_limit_l_min -19
_diffrn_reflns_number 16489
_diffrn_reflns_theta_full 25.11
_diffrn_reflns_theta_max 25.11
_diffrn_reflns_theta_min 1.81
_exptl_absorpt_coefficient_mu 0.664
_exptl_absorpt_correction_type none
_exptl_crystal_colour unk
_exptl_crystal_density_diffrn 1.354
_exptl_crystal_density_method 'not measured'
_exptl_crystal_description unk
_exptl_crystal_F_000 1920
_exptl_crystal_size_max 0.2
_exptl_crystal_size_mid 0.2
_exptl_crystal_size_min 0.2
_refine_diff_density_max 0.644
_refine_diff_density_min -0.315
_refine_diff_density_rms 0.067
_refine_ls_extinction_method none
_refine_ls_goodness_of_fit_ref 0.482
_refine_ls_hydrogen_treatment constr
_refine_ls_matrix_type full
_refine_ls_number_parameters 520
_refine_ls_number_reflns 6491
_refine_ls_number_restraints 0
_refine_ls_restrained_S_all 0.482
_refine_ls_R_factor_all 0.2091
_refine_ls_R_factor_gt 0.0512
_refine_ls_shift/su_max 0.000
_refine_ls_shift/su_mean 0.000
_refine_ls_structure_factor_coef Fsqd
_refine_ls_weighting_details 'calc w=1/[\s^2^(Fo^2^)+(0.0000P)^2^+0.0000P] where P=(Fo^2^+2Fc^2^)/3'
_refine_ls_weighting_scheme calc
_refine_ls_wR_factor_gt 0.0835
_refine_ls_wR_factor_ref 0.1101
_reflns_number_gt 1541
_reflns_number_total 6491
_reflns_threshold_expression >2\s(I)
_cod_data_source_file eCrystal-1204.cif
_cod_data_source_block s92
_cod_depositor_comments
;
Citation :
Dilworth, Jon R. and Coles, Simon J. and Hursthouse, Michael B. (1996) 
University of Southampton, Crystal Structure Report Archive. 
(doi:10.5258/ecrystals/1204)

More at:
http://ecrystals.chem.soton.ac.uk/1204/

The following automatic conversions were performed:

'_symmetry_cell_setting' value 'Monoclinic' changed to 'monoclinic'
according to the built-in table from CIF Core dictionary named
'cif_core.dic' version 2.4.1 from 2010-06-29.

Automatic conversion script
Id: cif_fix_values 3105 2015-03-04 15:46:00Z robertas 
;
_cod_original_sg_symbol_H-M P2(1)/n
_cod_database_code 1519163

loop_
_symmetry_equiv_pos_as_xyz
'x, y, z'
'-x+1/2, y+1/2, -z+1/2'
'-x, -y, -z'
'x-1/2, -y-1/2, z-1/2'

loop_
_atom_site_label
_atom_site_type_symbol
_atom_site_fract_x
_atom_site_fract_y
_atom_site_fract_z
_atom_site_U_iso_or_equiv
_atom_site_adp_type
_atom_site_occupancy
_atom_site_symmetry_multiplicity
_atom_site_calc_flag
_atom_site_refinement_flags
_atom_site_disorder_assembly
_atom_site_disorder_group
Co1 Co 0.71206(7) 0.55042(8) 0.49794(7) 0.0285(3) Uani 1 1 d . . .
S1 S 0.60285(12) 0.46270(16) 0.46569(13) 0.0326(7) Uani 1 1 d . . .
S2 S 0.65939(13) 0.60547(16) 0.59961(14) 0.0358(7) Uani 1 1 d . . .
S3 S 0.81711(12) 0.64790(16) 0.50351(13) 0.0344(7) Uani 1 1 d . . .
P1 P 0.73763(13) 0.47598(16) 0.39850(14) 0.0281(7) Uani 1 1 d . . .
P2 P 0.76033(13) 0.46389(17) 0.59597(14) 0.0334(7) Uani 1 1 d . . .
P3 P 0.74764(15) 0.80764(18) 0.39641(17) 0.0457(9) Uani 1 1 d . . .
N1 N 0.6344(4) 0.3348(6) 0.3622(5) 0.048(3) Uani 1 1 d . . .
N2 N 0.6670(4) 0.4763(5) 0.7101(4) 0.033(2) Uani 1 1 d . . .
N3 N 0.6745(4) 0.6525(5) 0.4363(4) 0.028(2) Uani 1 1 d . . .
C1 C 0.6509(4) 0.4047(6) 0.3990(5) 0.023(2) Uani 1 1 d . . .
C2 C 0.7208(5) 0.5241(6) 0.3050(5) 0.026(2) Uani 1 1 d . . .
C3 C 0.6590(5) 0.4980(6) 0.2479(5) 0.037(3) Uani 1 1 d . . .
H3 H 0.6220 0.4540 0.2575 0.045 Uiso 1 1 calc R . .
C4 C 0.6518(6) 0.5378(7) 0.1751(5) 0.043(3) Uani 1 1 d . . .
H4 H 0.6108 0.5192 0.1350 0.052 Uiso 1 1 calc R . .
C5 C 0.7020(5) 0.6007(7) 0.1627(6) 0.045(3) Uani 1 1 d . . .
H5 H 0.6962 0.6259 0.1132 0.054 Uiso 1 1 calc R . .
C6 C 0.7624(5) 0.6315(7) 0.2185(5) 0.043(3) Uani 1 1 d . . .
H6 H 0.7961 0.6786 0.2086 0.051 Uiso 1 1 calc R . .
C7 C 0.7721(5) 0.5920(6) 0.2886(5) 0.035(3) Uani 1 1 d . . .
H7 H 0.8146 0.6108 0.3272 0.042 Uiso 1 1 calc R . .
C8 C 0.8289(4) 0.4120(6) 0.4004(5) 0.022(2) Uani 1 1 d . . .
C9 C 0.8322(5) 0.3480(6) 0.3457(6) 0.046(3) Uani 1 1 d . . .
H9 H 0.7888 0.3389 0.3050 0.056 Uiso 1 1 calc R . .
C10 C 0.9023(6) 0.2973(6) 0.3531(6) 0.046(3) Uani 1 1 d . . .
H10 H 0.9043 0.2505 0.3182 0.055 Uiso 1 1 calc R . .
C11 C 0.9675(5) 0.3116(6) 0.4074(6) 0.051(3) Uani 1 1 d . . .
H11 H 1.0147 0.2770 0.4102 0.061 Uiso 1 1 calc R . .
C12 C 0.9623(5) 0.3786(6) 0.4587(6) 0.040(3) Uani 1 1 d . . .
H12 H 1.0075 0.3901 0.4971 0.048 Uiso 1 1 calc R . .
C13 C 0.8932(4) 0.4304(6) 0.4565(5) 0.033(3) Uani 1 1 d . . .
H13 H 0.8910 0.4762 0.4923 0.039 Uiso 1 1 calc R . .
C14 C 0.5619(6) 0.2870(7) 0.3789(6) 0.078(4) Uani 1 1 d . . .
H14A H 0.5756 0.2585 0.4294 0.094 Uiso 1 1 calc R . .
H14B H 0.5188 0.3303 0.3821 0.094 Uiso 1 1 calc R . .
C15 C 0.5329(6) 0.2249(8) 0.3264(7) 0.116(6) Uani 1 1 d . . .
H15A H 0.5757 0.1811 0.3236 0.139 Uiso 1 1 calc R . .
H15B H 0.5196 0.2532 0.2758 0.139 Uiso 1 1 calc R . .
C16 C 0.4566(5) 0.1763(6) 0.3443(6) 0.075(4) Uani 1 1 d . . .
H16A H 0.4440 0.1268 0.3091 0.112 Uiso 1 1 calc R . .
H16B H 0.4111 0.2171 0.3381 0.112 Uiso 1 1 calc R . .
H16C H 0.4670 0.1544 0.3968 0.112 Uiso 1 1 calc R . .
C17 C 0.8590(5) 0.4921(6) 0.6485(5) 0.039(3) Uani 1 1 d . . .
C18 C 0.9217(6) 0.4357(7) 0.6483(5) 0.048(3) Uani 1 1 d . . .
H18 H 0.9126 0.3819 0.6212 0.058 Uiso 1 1 calc R . .
C19 C 0.9984(6) 0.4545(8) 0.6864(6) 0.067(4) Uani 1 1 d . . .
H19 H 1.0414 0.4149 0.6841 0.080 Uiso 1 1 calc R . .
C20 C 1.0114(7) 0.5286(9) 0.7264(7) 0.086(6) Uani 1 1 d . . .
H20 H 1.0639 0.5414 0.7526 0.104 Uiso 1 1 calc R . .
C21 C 0.9483(7) 0.5882(8) 0.7304(6) 0.082(5) Uani 1 1 d . . .
H21 H 0.9584 0.6402 0.7599 0.099 Uiso 1 1 calc R . .
C22 C 0.8707(6) 0.5709(6) 0.6909(5) 0.040(2) Uani 1 1 d . . .
H22 H 0.8276 0.6107 0.6926 0.049 Uiso 1 1 calc R . .
C23 C 0.7580(6) 0.3456(6) 0.6076(6) 0.040(2) Uani 1 1 d . . .
C24 C 0.7528(5) 0.2851(7) 0.5484(6) 0.058(4) Uani 1 1 d . . .
H24 H 0.7497 0.3060 0.4976 0.070 Uiso 1 1 calc R . .
C25 C 0.7520(5) 0.1971(7) 0.5607(6) 0.052(3) Uani 1 1 d . . .
H25 H 0.7466 0.1581 0.5185 0.062 Uiso 1 1 calc R . .
C26 C 0.7588(5) 0.1641(6) 0.6321(6) 0.045(3) Uani 1 1 d . . .
H26 H 0.7601 0.1024 0.6405 0.054 Uiso 1 1 calc R . .
C27 C 0.7639(5) 0.2224(7) 0.6935(6) 0.048(3) Uani 1 1 d . . .
H27 H 0.7685 0.2001 0.7439 0.057 Uiso 1 1 calc R . .
C28 C 0.7623(5) 0.3126(6) 0.6817(6) 0.051(3) Uani 1 1 d . . .
H28 H 0.7641 0.3517 0.7236 0.062 Uiso 1 1 calc R . .
C29 C 0.6900(5) 0.5114(6) 0.6522(5) 0.033(3) Uani 1 1 d . . .
C30 C 0.6018(5) 0.5194(6) 0.7411(5) 0.040(3) Uani 1 1 d . . .
H30A H 0.5521 0.5186 0.7026 0.048 Uiso 1 1 calc R . .
H30B H 0.6163 0.5814 0.7532 0.048 Uiso 1 1 calc R . .
C31 C 0.5867(5) 0.4720(6) 0.8136(5) 0.048(3) Uani 1 1 d . . .
H31A H 0.6361 0.4753 0.8524 0.057 Uiso 1 1 calc R . .
H31B H 0.5433 0.5028 0.8342 0.057 Uiso 1 1 calc R . .
C32 C 0.5634(5) 0.3769(6) 0.8004(5) 0.047(3) Uani 1 1 d . . .
H32A H 0.5510 0.3515 0.8477 0.070 Uiso 1 1 calc R . .
H32B H 0.6082 0.3447 0.7845 0.070 Uiso 1 1 calc R . .
H32C H 0.5160 0.3729 0.7604 0.070 Uiso 1 1 calc R . .
C33 C 0.7039(5) 0.8794(6) 0.4625(7) 0.044(3) Uani 1 1 d . . .
C34 C 0.7164(5) 0.8708(7) 0.5376(7) 0.049(3) Uani 1 1 d . . .
H34 H 0.7503 0.8253 0.5611 0.059 Uiso 1 1 calc R . .
C35 C 0.6789(6) 0.9299(8) 0.5832(7) 0.063(4) Uani 1 1 d . . .
H35 H 0.6857 0.9237 0.6370 0.076 Uiso 1 1 calc R . .
C36 C 0.6344(7) 0.9938(9) 0.5474(9) 0.100(6) Uani 1 1 d . . .
H36 H 0.6111 1.0347 0.5777 0.120 Uiso 1 1 calc R . .
C37 C 0.6199(7) 1.0049(8) 0.4719(10) 0.097(7) Uani 1 1 d . . .
H37 H 0.5852 1.0502 0.4491 0.117 Uiso 1 1 calc R . .
C38 C 0.6577(6) 0.9469(8) 0.4269(7) 0.070(4) Uani 1 1 d . . .
H38 H 0.6515 0.9543 0.3732 0.084 Uiso 1 1 calc R . .
C39 C 0.8579(5) 0.8270(6) 0.4181(6) 0.048(3) Uani 1 1 d . . .
C40 C 0.8941(6) 0.8707(6) 0.4830(5) 0.047(3) Uani 1 1 d . . .
H40 H 0.8633 0.8905 0.5199 0.056 Uiso 1 1 calc R . .
C41 C 0.9768(6) 0.8851(7) 0.4930(6) 0.056(4) Uani 1 1 d . . .
H41 H 1.0023 0.9171 0.5362 0.067 Uiso 1 1 calc R . .
C42 C 1.0220(6) 0.8537(8) 0.4413(7) 0.061(4) Uani 1 1 d . . .
H42 H 1.0785 0.8630 0.4489 0.073 Uiso 1 1 calc R . .
C43 C 0.9850(7) 0.8096(7) 0.3798(7) 0.073(4) Uani 1 1 d . . .
H43 H 1.0164 0.7881 0.3441 0.088 Uiso 1 1 calc R . .
C44 C 0.9029(7) 0.7945(7) 0.3666(7) 0.062(4) Uani 1 1 d . . .
H44 H 0.8783 0.7624 0.3231 0.075 Uiso 1 1 calc R . .
C45 C 0.7413(5) 0.7022(6) 0.4437(5) 0.033(3) Uani 1 1 d . . .
C46 C 0.5974(5) 0.6775(6) 0.3945(5) 0.037(3) Uani 1 1 d . . .
H46A H 0.5740 0.6271 0.3633 0.044 Uiso 1 1 calc R . .
H46B H 0.6048 0.7261 0.3594 0.044 Uiso 1 1 calc R . .
C47 C 0.5397(4) 0.7063(6) 0.4458(5) 0.041(3) Uani 1 1 d . . .
H47A H 0.5634 0.7556 0.4784 0.049 Uiso 1 1 calc R . .
H47B H 0.5298 0.6572 0.4795 0.049 Uiso 1 1 calc R . .
C48 C 0.4596(4) 0.7357(6) 0.3976(5) 0.071(4) Uani 1 1 d . . .
H48A H 0.4297 0.7719 0.4289 0.106 Uiso 1 1 calc R . .
H48B H 0.4276 0.6839 0.3794 0.106 Uiso 1 1 calc R . .
H48C H 0.4705 0.7701 0.3539 0.106 Uiso 1 1 calc R . .

loop_
_atom_site_aniso_label
_atom_site_aniso_U_11
_atom_site_aniso_U_22
_atom_site_aniso_U_33
_atom_site_aniso_U_23
_atom_site_aniso_U_13
_atom_site_aniso_U_12
Co1 0.0370(7) 0.0234(8) 0.0240(8) 0.0009(7) 0.0023(6) 0.0004(6)
S1 0.0340(14) 0.0301(17) 0.0347(16) -0.0073(14) 0.0086(12) -0.0035(12)
S2 0.0527(16) 0.0254(17) 0.0296(16) 0.0055(13) 0.0080(13) 0.0076(12)
S3 0.0400(16) 0.0297(17) 0.0309(16) 0.0017(13) -0.0022(13) -0.0032(12)
P1 0.0371(15) 0.0236(17) 0.0233(15) 0.0025(13) 0.0041(11) 0.0027(12)
P2 0.0376(16) 0.0298(18) 0.0301(16) 0.0021(15) -0.0017(12) -0.0041(13)
P3 0.0495(18) 0.037(2) 0.047(2) 0.0131(17) -0.0022(16) -0.0112(14)
N1 0.046(5) 0.055(7) 0.045(6) -0.011(5) 0.014(4) -0.022(5)
N2 0.045(5) 0.018(5) 0.039(5) -0.003(4) 0.015(4) -0.004(4)
N3 0.027(5) 0.032(6) 0.022(5) -0.008(4) -0.002(4) 0.010(4)
C1 0.020(5) 0.032(7) 0.018(6) 0.006(5) 0.003(4) -0.003(4)
C2 0.041(6) 0.020(6) 0.015(5) 0.000(5) 0.002(5) 0.006(4)
C3 0.043(7) 0.031(7) 0.038(7) -0.006(5) 0.005(5) 0.009(5)
C4 0.064(7) 0.044(8) 0.021(6) 0.004(6) 0.002(5) 0.012(6)
C5 0.068(8) 0.040(8) 0.031(7) 0.007(6) 0.016(6) 0.032(6)
C6 0.041(6) 0.056(8) 0.033(7) 0.012(6) 0.011(5) -0.005(5)
C7 0.040(6) 0.041(8) 0.024(6) 0.004(5) 0.005(5) 0.013(5)
C8 0.013(5) 0.031(6) 0.025(6) 0.009(5) 0.011(4) -0.002(4)
C9 0.050(7) 0.027(8) 0.062(8) -0.003(6) 0.011(6) -0.013(5)
C10 0.053(7) 0.031(8) 0.057(8) -0.012(6) 0.015(6) 0.005(6)
C11 0.030(7) 0.032(8) 0.087(9) -0.013(7) -0.002(6) 0.003(5)
C12 0.027(6) 0.024(7) 0.065(8) 0.003(6) -0.006(5) 0.005(5)
C13 0.009(5) 0.055(8) 0.035(6) 0.005(5) 0.007(4) -0.010(5)
C14 0.075(8) 0.074(11) 0.084(11) -0.024(8) 0.009(8) -0.048(7)
C15 0.102(10) 0.156(16) 0.107(12) -0.100(11) 0.066(9) -0.087(10)
C16 0.058(7) 0.082(10) 0.098(10) -0.062(8) 0.051(7) -0.052(6)
C17 0.041(7) 0.039(8) 0.030(6) 0.013(5) -0.011(5) 0.009(5)
C18 0.056(7) 0.046(9) 0.040(7) 0.023(6) 0.002(6) -0.006(6)
C19 0.044(8) 0.073(11) 0.076(9) 0.039(8) -0.012(7) -0.019(7)
C20 0.065(10) 0.111(15) 0.068(10) 0.068(10) -0.031(8) -0.047(9)
C21 0.108(11) 0.079(12) 0.047(8) 0.002(8) -0.025(9) -0.047(9)
C22 0.071(5) 0.020(5) 0.033(5) -0.008(4) 0.017(4) -0.001(4)
C23 0.071(5) 0.020(5) 0.033(5) -0.008(4) 0.017(4) -0.001(4)
C24 0.053(7) 0.053(9) 0.062(9) 0.033(7) -0.013(6) 0.010(6)
C25 0.074(8) 0.030(8) 0.051(8) -0.003(6) 0.009(7) -0.017(6)
C26 0.062(7) 0.010(7) 0.062(8) 0.008(6) 0.007(6) 0.004(5)
C27 0.044(7) 0.041(8) 0.056(8) 0.022(7) 0.005(6) -0.002(6)
C28 0.067(7) 0.021(7) 0.058(8) 0.019(6) -0.014(6) -0.006(5)
C29 0.036(6) 0.032(7) 0.032(7) 0.013(5) 0.009(5) 0.022(5)
C30 0.049(6) 0.038(8) 0.035(6) 0.006(6) 0.016(5) -0.006(5)
C31 0.061(7) 0.058(9) 0.027(6) -0.002(6) 0.018(5) -0.012(6)
C32 0.066(6) 0.048(8) 0.030(6) -0.004(6) 0.017(5) -0.027(6)
C33 0.023(6) 0.030(8) 0.076(9) 0.019(7) -0.001(6) -0.007(5)
C34 0.040(7) 0.040(8) 0.073(9) 0.000(7) 0.026(6) 0.007(5)
C35 0.047(8) 0.057(10) 0.093(11) 0.006(8) 0.033(7) -0.008(6)
C36 0.060(11) 0.058(12) 0.165(17) -0.047(11) -0.030(11) -0.002(7)
C37 0.028(8) 0.045(10) 0.198(19) -0.014(12) -0.043(11) 0.013(6)
C38 0.053(8) 0.040(9) 0.103(10) 0.011(8) -0.030(7) -0.013(6)
C39 0.036(7) 0.032(8) 0.066(9) 0.022(6) -0.021(7) -0.013(5)
C40 0.054(7) 0.043(8) 0.040(7) 0.012(6) -0.001(6) -0.009(6)
C41 0.056(8) 0.075(10) 0.032(7) 0.005(7) -0.008(6) -0.018(7)
C42 0.038(8) 0.067(10) 0.076(11) 0.019(8) 0.007(7) -0.006(7)
C43 0.062(9) 0.073(11) 0.092(12) 0.009(8) 0.033(8) -0.009(7)
C44 0.078(9) 0.029(8) 0.092(11) -0.020(7) 0.050(8) -0.003(6)
C45 0.043(6) 0.030(7) 0.027(6) 0.021(5) 0.005(5) -0.008(5)
C46 0.043(7) 0.033(7) 0.032(7) -0.003(5) -0.001(5) 0.000(5)
C47 0.028(6) 0.057(8) 0.035(7) 0.013(6) -0.002(5) 0.003(5)
C48 0.032(6) 0.103(11) 0.071(9) 0.019(8) -0.009(6) 0.027(6)

loop_
_atom_type_symbol
_atom_type_description
_atom_type_scat_dispersion_real
_atom_type_scat_dispersion_imag
_atom_type_scat_source
C C 0.0033 0.0016 'International Tables Vol C Tables 4.2.6.8 and 6.1.1.4'
H H 0.0000 0.0000 'International Tables Vol C Tables 4.2.6.8 and 6.1.1.4'
N N 0.0061 0.0033 'International Tables Vol C Tables 4.2.6.8 and 6.1.1.4'
P P 0.1023 0.0942 'International Tables Vol C Tables 4.2.6.8 and 6.1.1.4'
S S 0.1246 0.1234 'International Tables Vol C Tables 4.2.6.8 and 6.1.1.4'
Co Co 0.3494 0.9721 'International Tables Vol C Tables 4.2.6.8 and 6.1.1.4'

loop_
_geom_angle_atom_site_label_1
_geom_angle_atom_site_label_2
_geom_angle_atom_site_label_3
_geom_angle
_geom_angle_site_symmetry_1
_geom_angle_site_symmetry_3
N3 Co1 P1 92.8(2) . .
N3 Co1 P2 162.8(2) . .
P1 Co1 P2 103.22(11) . .
N3 Co1 S1 98.8(2) . .
P1 Co1 S1 75.71(10) . .
P2 Co1 S1 91.40(10) . .
N3 Co1 S3 71.6(2) . .
P1 Co1 S3 96.57(11) . .
P2 Co1 S3 99.80(10) . .
S1 Co1 S3 167.69(10) . .
N3 Co1 S2 91.1(2) . .
P1 Co1 S2 166.17(11) . .
P2 Co1 S2 74.89(10) . .
S1 Co1 S2 90.57(11) . .
S3 Co1 S2 97.25(11) . .
C1 S1 Co1 91.2(3) . .
C29 S2 Co1 90.2(3) . .
C45 S3 Co1 78.3(3) . .
C2 P1 C8 103.8(4) . .
C2 P1 C1 104.2(4) . .
C8 P1 C1 111.0(4) . .
C2 P1 Co1 120.7(3) . .
C8 P1 Co1 122.7(3) . .
C1 P1 Co1 92.2(3) . .
C23 P2 C17 102.2(4) . .
C23 P2 C29 107.7(5) . .
C17 P2 C29 104.3(4) . .
C23 P2 Co1 131.6(3) . .
C17 P2 Co1 116.5(3) . .
C29 P2 Co1 90.5(3) . .
C45 P3 C33 99.7(5) . .
C45 P3 C39 100.2(4) . .
C33 P3 C39 105.4(5) . .
C1 N1 C14 115.2(9) . .
C29 N2 C30 117.6(8) . .
C45 N3 C46 124.8(8) . .
C45 N3 Co1 101.9(5) . .
C46 N3 Co1 133.2(6) . .
N1 C1 S1 133.1(7) . .
N1 C1 P1 127.6(8) . .
S1 C1 P1 99.3(5) . .
C3 C2 C7 118.1(8) . .
C3 C2 P1 122.9(7) . .
C7 C2 P1 119.0(6) . .
C2 C3 C4 119.0(9) . .
C2 C3 H3 120.5 . .
C4 C3 H3 120.5 . .
C5 C4 C3 120.3(9) . .
C5 C4 H4 119.9 . .
C3 C4 H4 119.9 . .
C4 C5 C6 122.8(10) . .
C4 C5 H5 118.6 . .
C6 C5 H5 118.6 . .
C7 C6 C5 117.9(9) . .
C7 C6 H6 121.1 . .
C5 C6 H6 121.1 . .
C6 C7 C2 121.8(9) . .
C6 C7 H7 119.1 . .
C2 C7 H7 119.1 . .
C13 C8 C9 122.3(8) . .
C13 C8 P1 117.8(7) . .
C9 C8 P1 119.8(7) . .
C8 C9 C10 117.0(8) . .
C8 C9 H9 121.5 . .
C10 C9 H9 121.5 . .
C11 C10 C9 123.4(10) . .
C11 C10 H10 118.3 . .
C9 C10 H10 118.3 . .
C10 C11 C12 117.2(9) . .
C10 C11 H11 121.4 . .
C12 C11 H11 121.4 . .
C11 C12 C13 122.7(8) . .
C11 C12 H12 118.6 . .
C13 C12 H12 118.6 . .
C8 C13 C12 117.2(9) . .
C8 C13 H13 121.4 . .
C12 C13 H13 121.4 . .
C15 C14 N1 114.5(10) . .
C15 C14 H14A 108.6 . .
N1 C14 H14A 108.6 . .
C15 C14 H14B 108.6 . .
N1 C14 H14B 108.6 . .
H14A C14 H14B 107.6 . .
C14 C15 C16 113.8(10) . .
C14 C15 H15A 108.8 . .
C16 C15 H15A 108.8 . .
C14 C15 H15B 108.8 . .
C16 C15 H15B 108.8 . .
H15A C15 H15B 107.7 . .
C15 C16 H16A 109.5 . .
C15 C16 H16B 109.5 . .
H16A C16 H16B 109.5 . .
C15 C16 H16C 109.5 . .
H16A C16 H16C 109.5 . .
H16B C16 H16C 109.5 . .
C18 C17 C22 119.9(8) . .
C18 C17 P2 119.5(8) . .
C22 C17 P2 120.6(8) . .
C17 C18 C19 121.9(11) . .
C17 C18 H18 119.1 . .
C19 C18 H18 119.1 . .
C20 C19 C18 119.6(12) . .
C20 C19 H19 120.2 . .
C18 C19 H19 120.2 . .
C19 C20 C21 121.0(12) . .
C19 C20 H20 119.5 . .
C21 C20 H20 119.5 . .
C22 C21 C20 120.2(12) . .
C22 C21 H21 119.9 . .
C20 C21 H21 119.9 . .
C21 C22 C17 117.5(9) . .
C21 C22 H22 121.3 . .
C17 C22 H22 121.3 . .
C24 C23 C28 117.4(10) . .
C24 C23 P2 124.9(9) . .
C28 C23 P2 117.7(8) . .
C25 C24 C23 122.1(11) . .
C25 C24 H24 118.9 . .
C23 C24 H24 118.9 . .
C26 C25 C24 121.1(11) . .
C26 C25 H25 119.4 . .
C24 C25 H25 119.4 . .
C25 C26 C27 118.7(10) . .
C25 C26 H26 120.6 . .
C27 C26 H26 120.6 . .
C28 C27 C26 120.9(10) . .
C28 C27 H27 119.6 . .
C26 C27 H27 119.6 . .
C27 C28 C23 119.6(10) . .
C27 C28 H28 120.2 . .
C23 C28 H28 120.2 . .
N2 C29 S2 132.5(7) . .
N2 C29 P2 126.1(7) . .
S2 C29 P2 101.1(5) . .
N2 C30 C31 110.2(8) . .
N2 C30 H30A 109.6 . .
C31 C30 H30A 109.6 . .
N2 C30 H30B 109.6 . .
C31 C30 H30B 109.6 . .
H30A C30 H30B 108.1 . .
C32 C31 C30 113.3(8) . .
C32 C31 H31A 108.9 . .
C30 C31 H31A 108.9 . .
C32 C31 H31B 108.9 . .
C30 C31 H31B 108.9 . .
H31A C31 H31B 107.7 . .
C31 C32 H32A 109.5 . .
C31 C32 H32B 109.5 . .
H32A C32 H32B 109.5 . .
C31 C32 H32C 109.5 . .
H32A C32 H32C 109.5 . .
H32B C32 H32C 109.5 . .
C34 C33 C38 121.3(12) . .
C34 C33 P3 124.8(8) . .
C38 C33 P3 113.9(10) . .
C33 C34 C35 120.0(11) . .
C33 C34 H34 120.0 . .
C35 C34 H34 120.0 . .
C36 C35 C34 117.3(13) . .
C36 C35 H35 121.3 . .
C34 C35 H35 121.3 . .
C35 C36 C37 124.7(16) . .
C35 C36 H36 117.6 . .
C37 C36 H36 117.6 . .
C36 C37 C38 117.8(13) . .
C36 C37 H37 121.1 . .
C38 C37 H37 121.1 . .
C33 C38 C37 118.7(13) . .
C33 C38 H38 120.7 . .
C37 C38 H38 120.7 . .
C44 C39 C40 120.9(10) . .
C44 C39 P3 116.7(9) . .
C40 C39 P3 122.4(10) . .
C39 C40 C41 118.3(10) . .
C39 C40 H40 120.8 . .
C41 C40 H40 120.8 . .
C42 C41 C40 121.0(10) . .
C42 C41 H41 119.5 . .
C40 C41 H41 119.5 . .
C43 C42 C41 119.0(11) . .
C43 C42 H42 120.5 . .
C41 C42 H42 120.5 . .
C42 C43 C44 122.4(13) . .
C42 C43 H43 118.8 . .
C44 C43 H43 118.8 . .
C39 C44 C43 118.3(11) . .
C39 C44 H44 120.8 . .
C43 C44 H44 120.8 . .
N3 C45 S3 108.1(6) . .
N3 C45 P3 124.3(6) . .
S3 C45 P3 127.6(5) . .
N3 C46 C47 112.6(7) . .
N3 C46 H46A 109.1 . .
C47 C46 H46A 109.1 . .
N3 C46 H46B 109.1 . .
C47 C46 H46B 109.1 . .
H46A C46 H46B 107.8 . .
C46 C47 C48 110.0(7) . .
C46 C47 H47A 109.7 . .
C48 C47 H47A 109.7 . .
C46 C47 H47B 109.7 . .
C48 C47 H47B 109.7 . .
H47A C47 H47B 108.2 . .
C47 C48 H48A 109.5 . .
C47 C48 H48B 109.5 . .
H48A C48 H48B 109.5 . .
C47 C48 H48C 109.5 . .
H48A C48 H48C 109.5 . .
H48B C48 H48C 109.5 . .

loop_
_geom_bond_atom_site_label_1
_geom_bond_atom_site_label_2
_geom_bond_distance
_geom_bond_site_symmetry_2
Co1 N3 1.946(7) .
Co1 P1 2.203(3) .
Co1 P2 2.228(3) .
Co1 S1 2.270(3) .
Co1 S3 2.300(3) .
Co1 S2 2.301(3) .
S1 C1 1.779(9) .
S2 C29 1.742(9) .
S3 C45 1.731(8) .
P1 C2 1.796(8) .
P1 C8 1.818(8) .
P1 C1 1.823(8) .
P2 C23 1.814(10) .
P2 C17 1.819(8) .
P2 C29 1.824(9) .
P3 C45 1.824(8) .
P3 C33 1.846(12) .
P3 C39 1.858(9) .
N1 C1 1.256(10) .
N1 C14 1.495(11) .
N2 C29 1.278(10) .
N2 C30 1.465(10) .
N3 C45 1.346(9) .
N3 C46 1.436(8) .
C2 C3 1.387(9) .
C2 C7 1.409(11) .
C3 C4 1.417(12) .
C3 H3 0.9500 .
C4 C5 1.320(12) .
C4 H4 0.9500 .
C5 C6 1.380(10) .
C5 H5 0.9500 .
C6 C7 1.370(11) .
C6 H6 0.9500 .
C7 H7 0.9500 .
C8 C13 1.375(9) .
C8 C9 1.384(12) .
C9 C10 1.400(11) .
C9 H9 0.9500 .
C10 C11 1.354(10) .
C10 H10 0.9500 .
C11 C12 1.381(12) .
C11 H11 0.9500 .
C12 C13 1.402(10) .
C12 H12 0.9500 .
C13 H13 0.9500 .
C14 C15 1.360(11) .
C14 H14A 0.9900 .
C14 H14B 0.9900 .
C15 C16 1.562(12) .
C15 H15A 0.9900 .
C15 H15B 0.9900 .
C16 H16A 0.9800 .
C16 H16B 0.9800 .
C16 H16C 0.9800 .
C17 C18 1.363(11) .
C17 C22 1.414(11) .
C18 C19 1.387(11) .
C18 H18 0.9500 .
C19 C20 1.332(16) .
C19 H19 0.9500 .
C20 C21 1.409(16) .
C20 H20 0.9500 .
C21 C22 1.403(11) .
C21 H21 0.9500 .
C22 H22 0.9500 .
C23 C24 1.392(13) .
C23 C28 1.401(12) .
C24 C25 1.359(12) .
C24 H24 0.9500 .
C25 C26 1.353(12) .
C25 H25 0.9500 .
C26 C27 1.399(12) .
C26 H26 0.9500 .
C27 C28 1.390(12) .
C27 H27 0.9500 .
C28 H28 0.9500 .
C30 C31 1.535(11) .
C30 H30A 0.9900 .
C30 H30B 0.9900 .
C31 C32 1.508(11) .
C31 H31A 0.9900 .
C31 H31B 0.9900 .
C32 H32A 0.9800 .
C32 H32B 0.9800 .
C32 H32C 0.9800 .
C33 C34 1.323(13) .
C33 C38 1.378(12) .
C34 C35 1.428(13) .
C34 H34 0.9500 .
C35 C36 1.325(14) .
C35 H35 0.9500 .
C36 C37 1.34(2) .
C36 H36 0.9500 .
C37 C38 1.413(17) .
C37 H37 0.9500 .
C38 H38 0.9500 .
C39 C44 1.376(13) .
C39 C40 1.383(12) .
C40 C41 1.394(11) .
C40 H40 0.9500 .
C41 C42 1.374(13) .
C41 H41 0.9500 .
C42 C43 1.346(13) .
C42 H42 0.9500 .
C43 C44 1.384(12) .
C43 H43 0.9500 .
C44 H44 0.9500 .
C46 C47 1.507(10) .
C46 H46A 0.9900 .
C46 H46B 0.9900 .
C47 C48 1.541(9) .
C47 H47A 0.9900 .
C47 H47B 0.9900 .
C48 H48A 0.9800 .
C48 H48B 0.9800 .
C48 H48C 0.9800 .
